data_7151671
loop_
_publ_author_name
'Xu, Zhikai'
'Jiang, Lasheng'
'Feng, Yahui'
'Zhang, Suhui'
'Liang, Jidong'
'Pan, Shaowu'
'Yang, Yu'
'Yang, Dengke'
'Cai, Yuepeng'

_publ_section_title
;
 One-pot synthesis of donor-acceptor [2]rotaxanes based on
 cryptand-paraquat recognition motif.
;
_journal_issue 4
_journal_name_full 'Organic &amp; biomolecular chemistry'
_journal_page_first 1237
_journal_page_last 1243
_journal_paper_doi 10.1039/C0OB00629G
_journal_volume 9
_journal_year 2011
_chemical_formula_sum 'C72 H92 F12 N2 O11 P2'
_chemical_formula_weight 1451.42
_chemical_name_systematic
;
?
;
_space_group_IT_number 14
_symmetry_cell_setting monoclinic
_symmetry_space_group_name_Hall '-P 2ybc'
_symmetry_space_group_name_H-M 'P 1 21/c 1'
_atom_sites_solution_hydrogens geom
_atom_sites_solution_primary direct
_atom_sites_solution_secondary difmap
_audit_creation_method SHELXL-97
_cell_angle_alpha 90.00
_cell_angle_beta 106.726(5)
_cell_angle_gamma 90.00
_cell_formula_units_Z 4
_cell_length_a 13.666(2)
_cell_length_b 17.343(3)
_cell_length_c 34.900(5)
_cell_measurement_temperature 298(2)
_cell_volume 7922(2)
_computing_cell_refinement 'Bruker SMART'
_computing_data_collection 'Bruker SMART'
_computing_data_reduction 'Bruker SAINT'
_computing_molecular_graphics 'Bruker SHELXTL'
_computing_publication_material 'Bruker SHELXTL'
_computing_structure_refinement 'SHELXL-97 (Sheldrick, 1997)'
_computing_structure_solution 'SHELXS-97 (Sheldrick, 1990)'
_diffrn_ambient_temperature 298(2)
_diffrn_measured_fraction_theta_full 0.999
_diffrn_measured_fraction_theta_max 0.999
_diffrn_measurement_device_type 'CCD area detector'
_diffrn_measurement_method 'phi and omega scans'
_diffrn_radiation_monochromator graphite
_diffrn_radiation_source 'fine-focus sealed tube'
_diffrn_radiation_type MoK\a
_diffrn_radiation_wavelength 0.71073
_diffrn_reflns_av_R_equivalents 0.0683
_diffrn_reflns_av_sigmaI/netI 0.0587
_diffrn_reflns_limit_h_max 16
_diffrn_reflns_limit_h_min -16
_diffrn_reflns_limit_k_max 20
_diffrn_reflns_limit_k_min -20
_diffrn_reflns_limit_l_max 41
_diffrn_reflns_limit_l_min -41
_diffrn_reflns_number 73478
_diffrn_reflns_theta_full 25.00
_diffrn_reflns_theta_max 25.00
_diffrn_reflns_theta_min 1.68
_diffrn_standards_decay_% none
_exptl_absorpt_coefficient_mu 0.137
_exptl_absorpt_correction_T_max 0.979
_exptl_absorpt_correction_T_min 0.942
_exptl_absorpt_correction_type none
_exptl_crystal_colour yellow
_exptl_crystal_density_diffrn 1.217
_exptl_crystal_density_method 'not measured'
_exptl_crystal_description block
_exptl_crystal_F_000 3056
_exptl_crystal_size_max 0.68
_exptl_crystal_size_mid 0.35
_exptl_crystal_size_min 0.21
_refine_diff_density_max 0.910
_refine_diff_density_min -1.485
_refine_diff_density_rms 0.100
_refine_ls_extinction_method none
_refine_ls_goodness_of_fit_ref 1.717
_refine_ls_hydrogen_treatment constr
_refine_ls_matrix_type full
_refine_ls_number_parameters 955
_refine_ls_number_reflns 13959
_refine_ls_number_restraints 12
_refine_ls_restrained_S_all 1.719
_refine_ls_R_factor_all 0.2379
_refine_ls_R_factor_gt 0.1610
_refine_ls_shift/su_max 0.000
_refine_ls_shift/su_mean 0.000
_refine_ls_structure_factor_coef Fsqd
_refine_ls_weighting_details 'calc w=1/[\s^2^(Fo^2^)+(0.2000P)^2^+0.0000P] where P=(Fo^2^+2Fc^2^)/3'
_refine_ls_weighting_scheme calc
_refine_ls_wR_factor_gt 0.4757
_refine_ls_wR_factor_ref 0.5147
_reflns_number_gt 6791
_reflns_number_total 13959
_reflns_threshold_expression >2sigma(I)
_cod_data_source_file C0OB00629G.TXT
_cod_data_source_block x
_cod_depositor_comments
;
The following automatic conversions were performed:
'_symmetry_cell_setting' value 'Monoclinic' changed to 'monoclinic'
according to '/home/saulius/struct/CIF-dictionaries/cif_core.dic'
dictionary named 'cif_core.dic' version 2.4.1 from 2010-06-29.

Automatic conversion script
Id: cif_fix_enum 1555 2011-01-17 13:19:09Z saulius 
;
_cod_original_sg_symbol_H-M P21/c
_cod_database_code 7151671

loop_
_symmetry_equiv_pos_as_xyz
'x, y, z'
'-x, y+1/2, -z+1/2'
'-x, -y, -z'
'x, -y-1/2, z-1/2'

loop_
_atom_site_label
_atom_site_type_symbol
_atom_site_fract_x
_atom_site_fract_y
_atom_site_fract_z
_atom_site_U_iso_or_equiv
_atom_site_adp_type
_atom_site_occupancy
_atom_site_symmetry_multiplicity
_atom_site_calc_flag
_atom_site_refinement_flags
_atom_site_disorder_assembly
_atom_site_disorder_group
N1 N 0.3781(5) 0.8981(4) 0.97294(19) 0.0649(17) Uani 1 1 d . . .
N2 N 0.2902(5) 0.7950(4) 0.7738(2) 0.0648(17) Uani 1 1 d . . .
C1 C 0.3226(5) 0.8396(4) 0.8513(2) 0.0572(19) Uani 1 1 d . . .
C2 C 0.3408(6) 0.8633(4) 0.8937(2) 0.061(2) Uani 1 1 d . . .
C4 C 0.2039(6) 0.8382(5) 0.7056(2) 0.068(2) Uani 1 1 d . . .
C6 C 0.2374(6) 0.7634(4) 0.7952(3) 0.064(2) Uani 1 1 d . . .
H6 H 0.1885 0.7264 0.7837 0.077 Uiso 1 1 calc R . .
C8 C 0.2524(6) 0.7836(4) 0.8344(3) 0.064(2) Uani 1 1 d . . .
H8 H 0.2152 0.7594 0.8495 0.077 Uiso 1 1 calc R . .
C9 C 0.4552(7) 0.8943(5) 0.9566(3) 0.076(2) Uani 1 1 d . . .
H9 H 0.5216 0.9028 0.9726 0.091 Uiso 1 1 calc R . .
C10 C 0.3774(6) 0.8725(5) 0.8281(3) 0.064(2) Uani 1 1 d . . .
H10 H 0.4257 0.9102 0.8391 0.077 Uiso 1 1 calc R . .
C12 C 0.3791(6) 0.8379(5) 1.0355(2) 0.066(2) Uani 1 1 d . . .
C13 C 0.3625(6) 0.8514(5) 0.7900(3) 0.069(2) Uani 1 1 d . . .
H13 H 0.4000 0.8741 0.7746 0.083 Uiso 1 1 calc R . .
C14 C 0.4388(6) 0.8784(5) 0.9171(3) 0.072(2) Uani 1 1 d . . .
H14 H 0.4930 0.8777 0.9060 0.086 Uiso 1 1 calc R . .
C15 C 0.2501(7) 0.9035(6) 0.6965(3) 0.078(2) Uani 1 1 d . . .
H15 H 0.3209 0.9076 0.7044 0.093 Uiso 1 1 calc R . .
C17 C 0.0846(8) 0.9521(6) 0.6615(3) 0.087(3) Uani 1 1 d . . .
H17 H 0.0440 0.9912 0.6468 0.104 Uiso 1 1 calc R . .
C18 C 0.4292(7) 0.7090(5) 1.0583(3) 0.076(2) Uani 1 1 d . A .
C19 C 0.0381(7) 0.8843(5) 0.6689(3) 0.078(2) Uani 1 1 d . A .
C21 C 0.2686(6) 0.7618(5) 1.0637(3) 0.072(2) Uani 1 1 d . A .
C22 C 0.2904(7) 0.8298(5) 1.0468(3) 0.074(2) Uani 1 1 d . . .
H22 H 0.2446 0.8707 1.0430 0.088 Uiso 1 1 calc R . .
C23 C 0.3394(7) 0.7037(6) 1.0691(3) 0.080(2) Uani 1 1 d . . .
H23 H 0.3263 0.6580 1.0806 0.096 Uiso 1 1 calc R . .
C24 C 0.1001(6) 0.8288(5) 0.6922(2) 0.069(2) Uani 1 1 d . . .
H24 H 0.0708 0.7843 0.6989 0.083 Uiso 1 1 calc R . .
C25 C -0.0778(7) 0.8715(7) 0.6510(3) 0.096(3) Uani 1 1 d U . .
C26 C 0.2633(6) 0.8699(5) 0.9110(3) 0.073(2) Uani 1 1 d . . .
H26 H 0.1962 0.8621 0.8956 0.088 Uiso 1 1 calc R . .
C27 C 0.2705(7) 0.7774(5) 0.7306(2) 0.073(2) Uani 1 1 d . . .
H27A H 0.2374 0.7275 0.7247 0.088 Uiso 1 1 calc R . .
H27B H 0.3349 0.7749 0.7241 0.088 Uiso 1 1 calc R . .
C28 C 0.4480(7) 0.7775(6) 1.0420(3) 0.080(2) Uani 1 1 d . . .
H28 H 0.5086 0.7834 1.0353 0.096 Uiso 1 1 calc R . .
C29 C 0.1730(8) 0.7547(6) 1.0772(4) 0.094(3) Uani 1 1 d . . .
C31 C 0.2826(6) 0.8877(5) 0.9500(3) 0.071(2) Uani 1 1 d . . .
H31 H 0.2286 0.8929 0.9611 0.085 Uiso 1 1 calc R . .
C38 C 0.3963(7) 0.9096(5) 1.0160(2) 0.079(2) Uani 1 1 d . . .
H38A H 0.3509 0.9494 1.0204 0.094 Uiso 1 1 calc R . .
H38B H 0.4661 0.9268 1.0277 0.094 Uiso 1 1 calc R . .
C39 C 0.5046(9) 0.6445(7) 1.0648(4) 0.110(3) Uani 1 1 d U . .
C40 C 0.1903(9) 0.9631(6) 0.6755(3) 0.092(3) Uani 1 1 d . . .
C46 C 0.0834(8) 0.7981(10) 1.0505(4) 0.148(6) Uani 1 1 d . A .
H46A H 0.0249 0.7916 1.0602 0.221 Uiso 1 1 calc R . .
H46B H 0.0684 0.7785 1.0237 0.221 Uiso 1 1 calc R . .
H46C H 0.1001 0.8519 1.0506 0.221 Uiso 1 1 calc R . .
C55 C 0.2385(13) 1.0373(8) 0.6668(4) 0.143(6) Uani 1 1 d . . .
C61 C 0.5730(14) 0.6408(12) 1.1078(5) 0.050(5) Uani 0.500(18) 1 d P A 1
H61A H 0.6361 0.6158 1.1084 0.075 Uiso 0.500(18) 1 calc PR A 1
H61B H 0.5391 0.6122 1.1238 0.075 Uiso 0.500(18) 1 calc PR A 1
H61C H 0.5868 0.6921 1.1183 0.075 Uiso 0.500(18) 1 calc PR A 1
C61' C 0.5956(14) 0.6698(11) 1.0950(6) 0.050(4) Uani 0.500(18) 1 d P A 1
H61D H 0.6375 0.6260 1.1057 0.075 Uiso 0.500(18) 1 calc PR A 1
H61E H 0.5764 0.6955 1.1161 0.075 Uiso 0.500(18) 1 calc PR A 1
H61F H 0.6332 0.7048 1.0833 0.075 Uiso 0.500(18) 1 calc PR A 1
C63 C 0.1593(16) 1.0963(8) 0.6450(6) 0.202(9) Uani 1 1 d . . .
H63A H 0.1343 1.0826 0.6172 0.303 Uiso 1 1 calc R . .
H63B H 0.1901 1.1464 0.6474 0.303 Uiso 1 1 calc R . .
H63C H 0.1035 1.0969 0.6566 0.303 Uiso 1 1 calc R . .
C64 C -0.1038(10) 0.7904(10) 0.6467(7) 0.193(9) Uani 1 1 d . A .
H64A H -0.0868 0.7667 0.6726 0.290 Uiso 1 1 calc R . .
H64B H -0.0661 0.7660 0.6307 0.290 Uiso 1 1 calc R . .
H64C H -0.1757 0.7849 0.6339 0.290 Uiso 1 1 calc R . .
C65 C 0.130(3) 0.670(3) 1.0712(9) 0.050(7) Uani 0.500(18) 1 d P A 1
H65A H 0.1816 0.6349 1.0859 0.075 Uiso 0.500(18) 1 calc PR A 1
H65B H 0.1115 0.6571 1.0433 0.075 Uiso 0.500(18) 1 calc PR A 1
H65C H 0.0710 0.6664 1.0807 0.075 Uiso 0.500(18) 1 calc PR A 1
C65' C 0.155(3) 0.672(2) 1.0866(9) 0.050(7) Uani 0.500(18) 1 d P A 2
H65D H 0.2040 0.6575 1.1113 0.075 Uiso 0.500(18) 1 calc PR A 2
H65E H 0.1628 0.6396 1.0654 0.075 Uiso 0.500(18) 1 calc PR A 2
H65F H 0.0874 0.6668 1.0891 0.075 Uiso 0.500(18) 1 calc PR A 2
C66 C -0.118(2) 0.8960(15) 0.6061(8) 0.050(6) Uani 0.500(18) 1 d P A 1
H66A H -0.1897 0.9068 0.5995 0.075 Uiso 0.500(18) 1 calc PR A 1
H66B H -0.1064 0.8549 0.5895 0.075 Uiso 0.500(18) 1 calc PR A 1
H66C H -0.0822 0.9413 0.6017 0.075 Uiso 0.500(18) 1 calc PR A 1
C66' C -0.112(2) 0.9236(14) 0.6187(8) 0.050(5) Uani 0.500(18) 1 d P A 2
H66D H -0.0684 0.9206 0.6017 0.075 Uiso 0.500(18) 1 calc PR A 2
H66E H -0.1114 0.9751 0.6289 0.075 Uiso 0.500(18) 1 calc PR A 2
H66F H -0.1808 0.9103 0.6036 0.075 Uiso 0.500(18) 1 calc PR A 2
C67 C -0.1286(10) 0.9090(11) 0.6795(6) 0.181(8) Uani 1 1 d . A .
H67A H -0.2013 0.9028 0.6694 0.272 Uiso 1 1 calc R . .
H67B H -0.1121 0.9629 0.6818 0.272 Uiso 1 1 calc R . .
H67C H -0.1046 0.8851 0.7053 0.272 Uiso 1 1 calc R . .
C68 C 0.3060(13) 1.0722(8) 0.7092(5) 0.160(6) Uani 1 1 d . . .
H68A H 0.2638 1.0779 0.7268 0.241 Uiso 1 1 calc R . .
H68B H 0.3327 1.1217 0.7049 0.241 Uiso 1 1 calc R . .
H68C H 0.3615 1.0379 0.7211 0.241 Uiso 1 1 calc R . .
C69 C 0.5260(16) 0.6242(11) 1.0295(5) 0.050(5) Uani 0.500(18) 1 d P A 1
H69A H 0.5312 0.6699 1.0147 0.075 Uiso 0.500(18) 1 calc PR A 1
H69B H 0.4721 0.5921 1.0137 0.075 Uiso 0.500(18) 1 calc PR A 1
H69C H 0.5895 0.5965 1.0357 0.075 Uiso 0.500(18) 1 calc PR A 1
C69' C 0.5752(16) 0.6476(12) 1.0367(6) 0.050(5) Uani 0.500(18) 1 d P A 2
H69D H 0.6021 0.5971 1.0347 0.075 Uiso 0.500(18) 1 calc PR A 2
H69E H 0.6305 0.6828 1.0475 0.075 Uiso 0.500(18) 1 calc PR A 2
H69F H 0.5364 0.6648 1.0106 0.075 Uiso 0.500(18) 1 calc PR A 2
C70 C 0.3143(14) 1.0183(8) 0.6422(5) 0.163(6) Uani 1 1 d . . .
H70A H 0.3523 0.9727 0.6529 0.244 Uiso 1 1 calc R . .
H70B H 0.3605 1.0607 0.6440 0.244 Uiso 1 1 calc R . .
H70C H 0.2768 1.0098 0.6148 0.244 Uiso 1 1 calc R . .
C71 C 0.4410(11) 0.5652(8) 1.0606(4) 0.050(5) Uani 0.500(18) 1 d P A 1
H71A H 0.4153 0.5515 1.0329 0.075 Uiso 0.500(18) 1 calc PR A 1
H71B H 0.3849 0.5719 1.0717 0.075 Uiso 0.500(18) 1 calc PR A 1
H71C H 0.4849 0.5249 1.0748 0.075 Uiso 0.500(18) 1 calc PR A 1
C71' C 0.4912(11) 0.5809(8) 1.0953(4) 0.050(5) Uani 0.500(18) 1 d P A 2
H71D H 0.4198 0.5729 1.0921 0.075 Uiso 0.500(18) 1 calc PR A 2
H71E H 0.5242 0.5977 1.1221 0.075 Uiso 0.500(18) 1 calc PR A 2
H71F H 0.5215 0.5335 1.0902 0.075 Uiso 0.500(18) 1 calc PR A 2
C72 C 0.1960(12) 0.7867(10) 1.1190(4) 0.151(6) Uani 1 1 d . A .
H72A H 0.2165 0.8396 1.1190 0.227 Uiso 1 1 calc R . .
H72B H 0.2502 0.7575 1.1366 0.227 Uiso 1 1 calc R . .
H72C H 0.1360 0.7833 1.1280 0.227 Uiso 1 1 calc R . .
O1 O 0.0124(4) 0.8430(4) 0.78702(18) 0.0831(17) Uani 1 1 d . . .
O2 O 0.0105(6) 0.6856(4) 0.7706(2) 0.111(2) Uani 1 1 d . . .
O3 O 0.1598(8) 0.6039(6) 0.7407(5) 0.184(6) Uani 1 1 d . . .
O4 O 0.3741(6) 0.6079(5) 0.7767(3) 0.123(3) Uani 1 1 d . . .
O5 O 0.5827(6) 0.7652(4) 0.8802(3) 0.111(2) Uani 1 1 d . . .
O6 O 0.6107(5) 0.9256(4) 0.8621(2) 0.111(2) Uani 1 1 d . . .
O7 O 0.4760(5) 1.0465(4) 0.8624(2) 0.096(2) Uani 1 1 d . . .
O8 O 0.2574(4) 1.0340(3) 0.8257(2) 0.0857(18) Uani 1 1 d . . .
O9 O -0.0949(5) 0.9889(5) 0.8972(2) 0.106(2) Uani 1 1 d . . .
O10 O 0.2613(8) 0.6535(5) 0.9120(3) 0.147(3) Uani 1 1 d . . .
C3 C 0.1696(6) 1.0049(5) 0.8306(3) 0.070(2) Uani 1 1 d . . .
C5 C 0.0432(6) 0.9062(5) 0.8113(2) 0.069(2) Uani 1 1 d . . .
C7 C 0.1278(6) 0.9438(5) 0.8067(3) 0.067(2) Uani 1 1 d . . .
H7 H 0.1570 0.9274 0.7871 0.081 Uiso 1 1 calc R . .
C11 C -0.0041(6) 0.9325(6) 0.8387(3) 0.077(2) Uani 1 1 d . . .
H11 H -0.0620 0.9078 0.8415 0.092 Uiso 1 1 calc R . .
C16 C 0.1226(7) 1.0315(5) 0.8584(3) 0.077(2) Uani 1 1 d . . .
H16 H 0.1493 1.0732 0.8748 0.093 Uiso 1 1 calc R . .
C20 C 0.0344(6) 0.9944(6) 0.8613(3) 0.078(2) Uani 1 1 d . . .
C30 C 0.6868(8) 0.8673(7) 0.8702(4) 0.117(4) Uani 1 1 d . . .
H30A H 0.7184 0.8626 0.8988 0.140 Uiso 1 1 calc R . .
H30B H 0.7394 0.8798 0.8575 0.140 Uiso 1 1 calc R . .
C32 C 0.4674(10) 0.6802(6) 0.8948(4) 0.100(3) Uani 1 1 d . . .
H32 H 0.4886 0.6976 0.9211 0.120 Uiso 1 1 calc R . .
C33 C 0.4834(7) 0.6816(5) 0.8281(4) 0.089(3) Uani 1 1 d . . .
H33 H 0.5148 0.6998 0.8095 0.107 Uiso 1 1 calc R . .
C34 C 0.5116(8) 0.7066(6) 0.8676(4) 0.092(3) Uani 1 1 d . . .
C35 C 0.3094(7) 1.0931(6) 0.8523(4) 0.100(3) Uani 1 1 d . . .
H35A H 0.3202 1.0767 0.8798 0.120 Uiso 1 1 calc R . .
H35B H 0.2685 1.1397 0.8480 0.120 Uiso 1 1 calc R . .
C36 C 0.3597(9) 0.6002(6) 0.8456(5) 0.107(4) Uani 1 1 d . . .
H36 H 0.3080 0.5635 0.8384 0.128 Uiso 1 1 calc R . .
C37 C 0.4049(8) 0.6274(6) 0.8184(5) 0.103(3) Uani 1 1 d . . .
C41 C 0.4075(8) 1.1084(5) 0.8451(4) 0.102(3) Uani 1 1 d . . .
H41A H 0.3990 1.1114 0.8166 0.122 Uiso 1 1 calc R . .
H41B H 0.4349 1.1571 0.8572 0.122 Uiso 1 1 calc R . .
C42 C -0.0582(7) 0.7907(6) 0.7962(3) 0.091(3) Uani 1 1 d . . .
H42A H -0.1212 0.8176 0.7951 0.110 Uiso 1 1 calc R . .
H42B H -0.0299 0.7707 0.8230 0.110 Uiso 1 1 calc R . .
C43 C 0.3909(10) 0.6271(7) 0.8830(5) 0.107(4) Uani 1 1 d . . .
C44 C 0.5713(8) 1.0547(7) 0.8547(4) 0.108(4) Uani 1 1 d . . .
H44A H 0.5983 1.1058 0.8628 0.130 Uiso 1 1 calc R . .
H44B H 0.5618 1.0499 0.8261 0.130 Uiso 1 1 calc R . .
C45 C -0.0794(8) 0.7276(6) 0.7678(4) 0.104(3) Uani 1 1 d . . .
H45A H -0.1305 0.6939 0.7732 0.124 Uiso 1 1 calc R . .
H45B H -0.1065 0.7478 0.7409 0.124 Uiso 1 1 calc R . .
C47 C 0.0278(10) 0.8238(10) 0.9351(4) 0.104(3) Uani 1 1 d . . .
C48 C 0.3365(12) 0.6000(8) 0.9131(5) 0.138(5) Uani 1 1 d . . .
H48A H 0.3068 0.5493 0.9059 0.166 Uiso 1 1 calc R . .
H48B H 0.3841 0.5972 0.9398 0.166 Uiso 1 1 calc R . .
C49 C -0.0185(10) 1.0320(8) 0.8896(5) 0.130(4) Uani 1 1 d . . .
H49A H 0.0325 1.0426 0.9148 0.156 Uiso 1 1 calc R . .
H49B H -0.0469 1.0810 0.8783 0.156 Uiso 1 1 calc R . .
C50 C 0.3222(11) 0.5416(6) 0.7626(5) 0.132(5) Uani 1 1 d . . .
H50A H 0.3038 0.5159 0.7843 0.159 Uiso 1 1 calc R . .
H50B H 0.3660 0.5073 0.7531 0.159 Uiso 1 1 calc R . .
C51 C 0.6441(8) 0.9973(6) 0.8757(4) 0.101(3) Uani 1 1 d . . .
H51A H 0.7102 1.0069 0.8715 0.122 Uiso 1 1 calc R . .
H51B H 0.6521 1.0005 0.9042 0.122 Uiso 1 1 calc R . .
C52 C -0.0074(10) 0.6179(8) 0.7482(5) 0.133(5) Uani 1 1 d . . .
H52A H -0.0498 0.6299 0.7215 0.159 Uiso 1 1 calc R . .
H52B H -0.0456 0.5828 0.7602 0.159 Uiso 1 1 calc R . .
C53 C -0.0135(10) 0.8813(10) 0.9356(4) 0.118(4) Uani 1 1 d . . .
C54 C 0.2292(10) 0.5576(7) 0.7300(5) 0.132(5) Uani 1 1 d . . .
H54A H 0.2485 0.5822 0.7083 0.158 Uiso 1 1 calc R . .
H54B H 0.1964 0.5091 0.7201 0.158 Uiso 1 1 calc R . .
C56 C 0.0805(19) 0.5806(8) 0.7454(6) 0.182(8) Uani 1 1 d . . .
H56A H 0.1019 0.5499 0.7696 0.219 Uiso 1 1 calc R . .
H56B H 0.0556 0.5439 0.7238 0.219 Uiso 1 1 calc R . .
C57 C 0.6343(9) 0.7932(7) 0.8535(4) 0.110(4) Uani 1 1 d . . .
H57A H 0.5862 0.8022 0.8274 0.132 Uiso 1 1 calc R . .
H57B H 0.6842 0.7556 0.8505 0.132 Uiso 1 1 calc R . .
C58 C 0.1364(13) 0.7006(10) 0.9372(4) 0.133(5) Uani 1 1 d . . .
C59 C 0.2066(14) 0.6365(9) 0.9400(5) 0.155(6) Uani 1 1 d . . .
H59A H 0.2528 0.6325 0.9668 0.187 Uiso 1 1 calc R . .
H59B H 0.1694 0.5884 0.9333 0.187 Uiso 1 1 calc R . .
C60 C -0.0671(10) 0.9550(9) 0.9353(4) 0.120(4) Uani 1 1 d . . .
H60A H -0.1279 0.9463 0.9437 0.144 Uiso 1 1 calc R . .
H60B H -0.0230 0.9901 0.9543 0.144 Uiso 1 1 calc R . .
C62 C 0.0798(11) 0.7579(11) 0.9359(4) 0.120(4) Uani 1 1 d . . .
P1 P 0.24753(19) 0.11919(16) 0.98461(8) 0.0877(8) Uani 1 1 d . . .
F1 F 0.1803(6) 0.0462(5) 0.9777(3) 0.170(3) Uani 1 1 d . . .
F2 F 0.1706(6) 0.1605(6) 1.0026(3) 0.164(3) Uani 1 1 d . . .
F3 F 0.3308(5) 0.0743(4) 0.96907(18) 0.118(2) Uani 1 1 d . . .
F4 F 0.3214(6) 0.1893(4) 0.9932(3) 0.143(3) Uani 1 1 d . . .
F5 F 0.3056(5) 0.0864(4) 1.02800(18) 0.120(2) Uani 1 1 d . . .
F6 F 0.1924(6) 0.1491(5) 0.9422(2) 0.145(3) Uani 1 1 d . . .
P2 P 0.5977(3) 0.81166(19) 0.72854(12) 0.1118(11) Uani 1 1 d . . .
F7 F 0.5068(9) 0.7863(8) 0.6908(3) 0.225(5) Uani 1 1 d . . .
F8 F 0.6328(14) 0.8707(7) 0.7044(5) 0.267(8) Uani 1 1 d . . .
F9 F 0.5302(9) 0.8727(6) 0.7398(5) 0.244(6) Uani 1 1 d . . .
F10 F 0.6841(7) 0.8434(10) 0.7601(4) 0.273(8) Uani 1 1 d . . .
F11 F 0.5437(12) 0.7580(8) 0.7508(4) 0.254(6) Uani 1 1 d . . .
F12 F 0.6611(9) 0.7515(8) 0.7147(5) 0.272(7) Uani 1 1 d . . .
O1W O 0.796(4) 0.573(3) 0.9847(10) 0.63(4) Uani 1 1 d . . .

loop_
_atom_site_aniso_label
_atom_site_aniso_U_11
_atom_site_aniso_U_22
_atom_site_aniso_U_33
_atom_site_aniso_U_23
_atom_site_aniso_U_13
_atom_site_aniso_U_12
N1 0.059(4) 0.064(4) 0.068(4) 0.006(3) 0.013(4) -0.011(3)
N2 0.050(4) 0.057(4) 0.078(5) -0.013(3) 0.004(3) 0.008(3)
C1 0.038(4) 0.057(4) 0.069(5) 0.004(4) 0.004(3) 0.005(3)
C2 0.050(4) 0.044(4) 0.084(6) 0.003(4) 0.009(4) 0.004(3)
C4 0.063(5) 0.068(5) 0.074(5) -0.016(4) 0.020(4) -0.002(4)
C6 0.055(5) 0.048(4) 0.086(6) -0.003(4) 0.014(4) -0.002(4)
C8 0.051(4) 0.049(4) 0.085(6) 0.006(4) 0.008(4) 0.000(4)
C9 0.054(5) 0.081(6) 0.086(7) -0.005(5) 0.007(5) -0.010(4)
C10 0.044(4) 0.063(5) 0.074(6) -0.009(4) 0.001(4) -0.005(4)
C12 0.065(5) 0.065(5) 0.064(5) 0.003(4) 0.011(4) -0.003(4)
C13 0.045(4) 0.078(5) 0.081(6) -0.004(5) 0.012(4) -0.004(4)
C14 0.047(5) 0.085(6) 0.081(6) -0.013(5) 0.016(4) -0.012(4)
C15 0.066(5) 0.086(6) 0.082(6) -0.010(5) 0.022(5) -0.011(5)
C17 0.086(7) 0.079(6) 0.092(7) 0.001(5) 0.020(5) 0.007(5)
C18 0.073(6) 0.079(6) 0.070(5) 0.014(5) 0.010(4) 0.015(5)
C19 0.069(6) 0.079(6) 0.088(6) -0.007(5) 0.024(5) -0.004(5)
C21 0.066(5) 0.064(5) 0.084(6) 0.009(4) 0.020(4) 0.003(4)
C22 0.069(5) 0.069(5) 0.080(6) 0.002(4) 0.017(4) 0.008(4)
C23 0.069(6) 0.085(6) 0.085(6) 0.025(5) 0.020(5) 0.006(5)
C24 0.061(5) 0.068(5) 0.076(5) 0.001(4) 0.017(4) -0.005(4)
C25 0.056(5) 0.113(7) 0.113(6) 0.019(6) 0.016(5) 0.008(5)
C26 0.044(4) 0.082(6) 0.089(7) 0.009(5) 0.012(4) 0.003(4)
C27 0.068(5) 0.066(5) 0.078(6) -0.014(4) 0.010(4) 0.004(4)
C28 0.062(5) 0.100(7) 0.077(6) 0.006(5) 0.019(4) 0.001(5)
C29 0.085(7) 0.086(7) 0.122(9) 0.021(6) 0.050(6) -0.001(5)
C31 0.055(5) 0.083(6) 0.070(6) 0.005(4) 0.012(4) 0.006(4)
C38 0.082(6) 0.081(6) 0.068(6) -0.005(4) 0.014(4) -0.017(5)
C39 0.095(6) 0.113(7) 0.128(7) 0.034(6) 0.044(6) 0.026(6)
C40 0.119(9) 0.079(6) 0.083(6) -0.017(5) 0.039(6) -0.024(6)
C46 0.067(7) 0.221(16) 0.157(12) 0.053(11) 0.035(7) 0.023(9)
C55 0.183(14) 0.121(10) 0.137(11) -0.021(9) 0.065(11) -0.087(11)
C61 0.050(10) 0.050(11) 0.050(11) 0.000(8) 0.014(8) 0.000(8)
C61' 0.050(10) 0.050(11) 0.050(11) 0.000(8) 0.014(8) 0.000(8)
C63 0.224(19) 0.088(9) 0.25(2) 0.066(11) -0.011(15) -0.019(11)
C64 0.077(8) 0.156(14) 0.29(2) -0.049(14) -0.029(11) -0.025(9)
C65 0.050(18) 0.050(10) 0.050(18) 0.000(16) 0.014(14) 0.000(12)
C65' 0.050(18) 0.050(10) 0.050(19) 0.000(16) 0.014(13) 0.000(12)
C66 0.050(10) 0.050(15) 0.050(15) 0.000(9) 0.014(11) 0.000(11)
C66' 0.050(10) 0.050(15) 0.050(15) 0.000(9) 0.014(11) 0.000(11)
C67 0.079(8) 0.218(18) 0.26(2) -0.079(15) 0.077(11) -0.003(10)
C68 0.195(15) 0.121(10) 0.168(13) -0.055(9) 0.057(11) -0.082(11)
C69 0.050(12) 0.050(11) 0.050(10) 0.000(8) 0.014(9) 0.000(8)
C69' 0.050(12) 0.050(11) 0.050(10) 0.000(8) 0.014(9) 0.000(8)
C70 0.232(17) 0.116(10) 0.178(14) -0.027(9) 0.120(14) -0.076(11)
C71 0.050(8) 0.050(8) 0.050(10) 0.000(6) 0.014(7) 0.000(6)
C71' 0.050(9) 0.050(8) 0.050(10) 0.000(6) 0.014(7) 0.000(7)
C72 0.137(11) 0.212(16) 0.127(11) 0.036(11) 0.074(9) 0.014(11)
O1 0.071(4) 0.084(4) 0.090(4) -0.006(3) 0.017(3) -0.019(3)
O2 0.094(5) 0.088(5) 0.144(6) -0.039(4) 0.022(4) -0.027(4)
O3 0.095(6) 0.107(7) 0.345(16) -0.121(9) 0.054(8) -0.029(6)
O4 0.116(6) 0.100(6) 0.136(7) -0.014(5) 0.008(5) -0.018(5)
O5 0.086(5) 0.104(5) 0.138(6) -0.033(5) 0.027(5) -0.004(4)
O6 0.059(4) 0.108(5) 0.161(7) -0.041(5) 0.024(4) -0.006(4)
O7 0.070(4) 0.080(4) 0.134(6) 0.008(4) 0.024(4) -0.011(3)
O8 0.060(3) 0.069(4) 0.127(5) -0.009(3) 0.025(3) -0.004(3)
O9 0.057(4) 0.159(7) 0.102(5) -0.020(5) 0.020(4) -0.001(4)
O10 0.177(9) 0.104(6) 0.182(9) 0.040(6) 0.086(8) 0.042(6)
C3 0.053(5) 0.054(5) 0.097(6) 0.009(4) 0.014(4) 0.014(4)
C5 0.056(5) 0.074(5) 0.070(5) 0.003(4) 0.007(4) 0.003(4)
C7 0.057(5) 0.061(5) 0.082(6) 0.010(4) 0.017(4) 0.007(4)
C11 0.051(5) 0.088(6) 0.086(6) 0.002(5) 0.013(4) 0.011(5)
C16 0.064(5) 0.066(5) 0.093(6) 0.003(5) 0.007(5) 0.015(4)
C20 0.055(5) 0.085(6) 0.093(6) -0.006(5) 0.017(5) 0.007(5)
C30 0.059(6) 0.121(9) 0.171(11) -0.046(8) 0.034(6) -0.006(6)
C32 0.111(9) 0.069(6) 0.113(9) 0.007(6) 0.020(8) 0.030(7)
C33 0.064(6) 0.073(6) 0.124(9) -0.014(6) 0.015(5) 0.011(5)
C34 0.076(6) 0.061(6) 0.130(10) -0.010(6) 0.014(7) 0.016(5)
C35 0.072(6) 0.065(6) 0.149(9) -0.006(6) 0.008(6) 0.004(5)
C36 0.093(8) 0.062(6) 0.154(12) 0.024(7) 0.017(8) 0.010(6)
C37 0.076(7) 0.068(6) 0.150(11) -0.001(7) 0.005(7) 0.013(6)
C41 0.080(7) 0.058(5) 0.155(10) 0.001(6) 0.017(6) -0.001(5)
C42 0.065(6) 0.097(7) 0.115(8) -0.009(6) 0.029(5) -0.016(5)
C43 0.109(9) 0.076(7) 0.122(10) 0.018(7) 0.009(8) 0.028(7)
C44 0.073(7) 0.108(8) 0.144(10) -0.005(7) 0.032(6) -0.042(7)
C45 0.072(6) 0.089(7) 0.144(10) -0.007(7) 0.022(6) -0.005(6)
C47 0.085(8) 0.125(11) 0.108(9) 0.005(8) 0.035(7) -0.004(8)
C48 0.157(12) 0.095(8) 0.160(12) 0.026(8) 0.043(10) 0.034(9)
C49 0.097(8) 0.133(10) 0.181(13) -0.031(9) 0.075(9) -0.017(8)
C50 0.131(10) 0.063(6) 0.184(13) -0.039(7) 0.017(10) 0.002(7)
C51 0.069(6) 0.084(7) 0.151(10) -0.021(7) 0.030(6) -0.019(6)
C52 0.102(9) 0.100(9) 0.188(13) -0.064(9) 0.028(9) -0.034(7)
C53 0.094(9) 0.149(13) 0.110(9) 0.003(9) 0.027(7) 0.006(9)
C54 0.107(9) 0.082(7) 0.180(12) -0.063(8) 0.000(9) -0.003(7)
C56 0.22(2) 0.090(10) 0.27(2) -0.098(11) 0.122(18) -0.075(13)
C57 0.086(7) 0.102(8) 0.143(10) -0.027(7) 0.034(7) 0.014(6)
C58 0.138(12) 0.134(12) 0.133(11) 0.012(9) 0.049(10) -0.027(11)
C59 0.193(16) 0.111(10) 0.188(15) 0.036(10) 0.096(13) 0.034(11)
C60 0.099(8) 0.152(12) 0.114(10) -0.022(9) 0.036(7) -0.005(8)
C62 0.094(9) 0.140(13) 0.127(10) 0.015(9) 0.032(8) -0.013(9)
P1 0.0679(15) 0.0948(19) 0.0956(19) -0.0004(14) 0.0159(13) 0.0011(14)
F1 0.132(6) 0.137(6) 0.215(8) 0.001(6) 0.011(6) -0.053(5)
F2 0.127(6) 0.198(8) 0.180(7) 0.008(6) 0.066(5) 0.070(6)
F3 0.124(5) 0.131(5) 0.105(4) -0.002(4) 0.043(4) 0.027(4)
F4 0.137(6) 0.104(5) 0.188(7) -0.017(4) 0.047(5) -0.029(4)
F5 0.117(4) 0.147(5) 0.094(4) 0.008(4) 0.029(3) 0.016(4)
F6 0.149(6) 0.155(6) 0.113(5) 0.020(4) 0.007(4) 0.024(5)
P2 0.096(2) 0.100(2) 0.154(3) -0.017(2) 0.057(2) -0.0047(18)
F7 0.182(9) 0.273(13) 0.199(10) -0.050(9) 0.023(8) -0.077(10)
F8 0.42(2) 0.177(9) 0.288(15) -0.063(9) 0.230(16) -0.121(12)
F9 0.180(9) 0.167(8) 0.44(2) -0.060(10) 0.177(12) 0.002(7)
F10 0.120(7) 0.381(19) 0.257(13) -0.162(13) -0.041(7) 0.026(9)
F11 0.296(15) 0.229(12) 0.229(12) 0.053(10) 0.063(11) -0.097(12)
F12 0.185(9) 0.217(11) 0.400(19) -0.135(13) 0.061(11) 0.065(9)
O1W 0.66(6) 0.91(10) 0.35(4) -0.37(5) 0.20(4) -0.40(7)

loop_
_atom_type_symbol
_atom_type_description
_atom_type_scat_dispersion_real
_atom_type_scat_dispersion_imag
_atom_type_scat_source
C C 0.0033 0.0016 'International Tables Vol C Tables 4.2.6.8 and 6.1.1.4'
H H 0.0000 0.0000 'International Tables Vol C Tables 4.2.6.8 and 6.1.1.4'
F F 0.0171 0.0103 'International Tables Vol C Tables 4.2.6.8 and 6.1.1.4'
N N 0.0061 0.0033 'International Tables Vol C Tables 4.2.6.8 and 6.1.1.4'
O O 0.0106 0.0060 'International Tables Vol C Tables 4.2.6.8 and 6.1.1.4'
P P 0.1023 0.0942 'International Tables Vol C Tables 4.2.6.8 and 6.1.1.4'

loop_
_geom_angle_atom_site_label_1
_geom_angle_atom_site_label_2
_geom_angle_atom_site_label_3
_geom_angle
_geom_angle_site_symmetry_1
_geom_angle_site_symmetry_3
_geom_angle_publ_flag
C31 N1 C9 119.6(7) . . ?
C31 N1 C38 118.9(7) . . ?
C9 N1 C38 121.5(7) . . ?
C6 N2 C13 120.7(7) . . ?
C6 N2 C27 121.9(7) . . ?
C13 N2 C27 117.2(7) . . ?
C10 C1 C8 118.1(8) . . ?
C10 C1 C2 120.6(7) . . ?
C8 C1 C2 121.3(7) . . ?
C26 C2 C14 117.9(8) . . ?
C26 C2 C1 122.3(7) . . ?
C14 C2 C1 119.8(7) . . ?
C24 C4 C15 121.2(8) . . ?
C24 C4 C27 120.8(8) . . ?
C15 C4 C27 118.0(8) . . ?
N2 C6 C8 121.2(7) . . ?
N2 C6 H6 119.4 . . ?
C8 C6 H6 119.4 . . ?
C6 C8 C1 119.7(8) . . ?
C6 C8 H8 120.2 . . ?
C1 C8 H8 120.2 . . ?
N1 C9 C14 121.5(7) . . ?
N1 C9 H9 119.3 . . ?
C14 C9 H9 119.3 . . ?
C13 C10 C1 121.4(7) . . ?
C13 C10 H10 119.3 . . ?
C1 C10 H10 119.3 . . ?
C28 C12 C22 119.1(8) . . ?
C28 C12 C38 121.7(8) . . ?
C22 C12 C38 119.2(8) . . ?
C10 C13 N2 118.9(8) . . ?
C10 C13 H13 120.5 . . ?
N2 C13 H13 120.5 . . ?
C9 C14 C2 119.2(8) . . ?
C9 C14 H14 120.4 . . ?
C2 C14 H14 120.4 . . ?
C4 C15 C40 119.6(8) . . ?
C4 C15 H15 120.2 . . ?
C40 C15 H15 120.2 . . ?
C19 C17 C40 122.0(9) . . ?
C19 C17 H17 119.0 . . ?
C40 C17 H17 119.0 . . ?
C28 C18 C23 117.1(8) . . ?
C28 C18 C39 120.5(9) . . ?
C23 C18 C39 122.4(9) . . ?
C24 C19 C17 117.4(8) . . ?
C24 C19 C25 121.5(8) . . ?
C17 C19 C25 121.1(9) . . ?
C23 C21 C22 116.9(8) . . ?
C23 C21 C29 122.3(8) . . ?
C22 C21 C29 120.8(8) . . ?
C12 C22 C21 121.3(8) . . ?
C12 C22 H22 119.3 . . ?
C21 C22 H22 119.3 . . ?
C21 C23 C18 124.0(8) . . ?
C21 C23 H23 118.0 . . ?
C18 C23 H23 118.0 . . ?
C4 C24 C19 121.2(8) . . ?
C4 C24 H24 119.4 . . ?
C19 C24 H24 119.4 . . ?
C66' C25 C64 121.4(15) . . ?
C66' C25 C67 98.0(15) . . ?
C64 C25 C67 109.9(13) . . ?
C66' C25 C19 107.4(14) . . ?
C64 C25 C19 112.0(9) . . ?
C67 C25 C19 106.6(10) . . ?
C66' C25 C66 24.1(9) . . ?
C64 C25 C66 98.9(14) . . ?
C67 C25 C66 116.6(14) . . ?
C19 C25 C66 112.9(13) . . ?
C31 C26 C2 121.0(8) . . ?
C31 C26 H26 119.5 . . ?
C2 C26 H26 119.5 . . ?
N2 C27 C4 110.4(6) . . ?
N2 C27 H27A 109.6 . . ?
C4 C27 H27A 109.6 . . ?
N2 C27 H27B 109.6 . . ?
C4 C27 H27B 109.6 . . ?
H27A C27 H27B 108.1 . . ?
C18 C28 C12 121.7(8) . . ?
C18 C28 H28 119.2 . . ?
C12 C28 H28 119.2 . . ?
C65' C29 C72 98.2(15) . . ?
C65' C29 C46 117.1(16) . . ?
C72 C29 C46 108.7(11) . . ?
C65' C29 C21 110.7(19) . . ?
C72 C29 C21 108.2(9) . . ?
C46 C29 C21 112.7(9) . . ?
C65' C29 C65 20.4(13) . . ?
C72 C29 C65 116.1(16) . . ?
C46 C29 C65 100.3(16) . . ?
C21 C29 C65 110.9(18) . . ?
N1 C31 C26 120.7(8) . . ?
N1 C31 H31 119.6 . . ?
C26 C31 H31 119.6 . . ?
N1 C38 C12 110.9(7) . . ?
N1 C38 H38A 109.5 . . ?
C12 C38 H38A 109.5 . . ?
N1 C38 H38B 109.5 . . ?
C12 C38 H38B 109.5 . . ?
H38A C38 H38B 108.0 . . ?
C69 C39 C61' 111.5(15) . . ?
C69 C39 C18 111.6(11) . . ?
C61' C39 C18 107.1(12) . . ?
C69 C39 C61 129.5(14) . . ?
C61' C39 C61 30.8(7) . . ?
C18 C39 C61 112.4(12) . . ?
C69 C39 C69' 29.3(7) . . ?
C61' C39 C69' 83.7(14) . . ?
C18 C39 C69' 113.8(11) . . ?
C61 C39 C69' 107.8(13) . . ?
C69 C39 C71' 121.0(13) . . ?
C61' C39 C71' 87.8(12) . . ?
C18 C39 C71' 114.5(9) . . ?
C61 C39 C71' 57.6(10) . . ?
C69' C39 C71' 131.3(12) . . ?
C69 C39 C71 87.1(13) . . ?
C61' C39 C71 130.7(12) . . ?
C18 C39 C71 107.1(9) . . ?
C61 C39 C71 102.4(11) . . ?
C69' C39 C71 112.8(13) . . ?
C71' C39 C71 45.6(8) . . ?
C15 C40 C17 118.4(9) . . ?
C15 C40 C55 121.0(12) . . ?
C17 C40 C55 120.6(12) . . ?
C29 C46 H46A 109.5 . . ?
C29 C46 H46B 109.5 . . ?
H46A C46 H46B 109.5 . . ?
C29 C46 H46C 109.5 . . ?
H46A C46 H46C 109.5 . . ?
H46B C46 H46C 109.5 . . ?
C40 C55 C63 112.5(13) . . ?
C40 C55 C70 109.1(11) . . ?
C63 C55 C70 110.9(14) . . ?
C40 C55 C68 107.4(11) . . ?
C63 C55 C68 109.9(13) . . ?
C70 C55 C68 106.7(13) . . ?
C39 C61 H61A 109.5 . . ?
C39 C61 H61B 109.5 . . ?
C39 C61 H61C 109.5 . . ?
C39 C61' H61D 109.5 . . ?
C39 C61' H61E 109.5 . . ?
C39 C61' H61F 109.5 . . ?
C55 C63 H63A 109.5 . . ?
C55 C63 H63B 109.5 . . ?
H63A C63 H63B 109.5 . . ?
C55 C63 H63C 109.5 . . ?
H63A C63 H63C 109.5 . . ?
H63B C63 H63C 109.5 . . ?
C25 C64 H64A 109.5 . . ?
C25 C64 H64B 109.5 . . ?
H64A C64 H64B 109.5 . . ?
C25 C64 H64C 109.5 . . ?
H64A C64 H64C 109.5 . . ?
H64B C64 H64C 109.5 . . ?
C29 C65 H65A 109.5 . . ?
C29 C65 H65B 109.5 . . ?
C29 C65 H65C 109.5 . . ?
C29 C65' H65D 109.5 . . ?
C29 C65' H65E 109.5 . . ?
H65D C65' H65E 109.5 . . ?
C29 C65' H65F 109.5 . . ?
H65D C65' H65F 109.5 . . ?
H65E C65' H65F 109.5 . . ?
C25 C66 H66A 109.5 . . ?
C25 C66 H66B 109.5 . . ?
C25 C66 H66C 109.5 . . ?
C25 C66' H66D 109.5 . . ?
C25 C66' H66E 109.5 . . ?
H66D C66' H66E 109.5 . . ?
C25 C66' H66F 109.5 . . ?
H66D C66' H66F 109.5 . . ?
H66E C66' H66F 109.5 . . ?
C25 C67 H67A 109.5 . . ?
C25 C67 H67B 109.5 . . ?
H67A C67 H67B 109.5 . . ?
C25 C67 H67C 109.5 . . ?
H67A C67 H67C 109.5 . . ?
H67B C67 H67C 109.5 . . ?
C55 C68 H68A 109.5 . . ?
C55 C68 H68B 109.5 . . ?
H68A C68 H68B 109.5 . . ?
C55 C68 H68C 109.5 . . ?
H68A C68 H68C 109.5 . . ?
H68B C68 H68C 109.5 . . ?
C39 C69 H69A 109.5 . . ?
C39 C69 H69B 109.5 . . ?
C39 C69 H69C 109.5 . . ?
C39 C69' H69D 109.5 . . ?
C39 C69' H69E 109.5 . . ?
H69D C69' H69E 109.5 . . ?
C39 C69' H69F 109.5 . . ?
H69D C69' H69F 109.5 . . ?
H69E C69' H69F 109.5 . . ?
C55 C70 H70A 109.5 . . ?
C55 C70 H70B 109.5 . . ?
H70A C70 H70B 109.5 . . ?
C55 C70 H70C 109.5 . . ?
H70A C70 H70C 109.5 . . ?
H70B C70 H70C 109.5 . . ?
C39 C71 H71A 109.5 . . ?
C39 C71 H71B 109.5 . . ?
C39 C71 H71C 109.5 . . ?
C39 C71' H71D 109.5 . . ?
C39 C71' H71E 109.5 . . ?
H71D C71' H71E 109.5 . . ?
C39 C71' H71F 109.5 . . ?
H71D C71' H71F 109.5 . . ?
H71E C71' H71F 109.5 . . ?
C29 C72 H72A 109.5 . . ?
C29 C72 H72B 109.5 . . ?
H72A C72 H72B 109.5 . . ?
C29 C72 H72C 109.5 . . ?
H72A C72 H72C 109.5 . . ?
H72B C72 H72C 109.5 . . ?
C5 O1 C42 118.4(7) . . ?
C52 O2 C45 112.9(9) . . ?
C56 O3 C54 123.9(12) . . ?
C50 O4 C37 122.3(11) . . ?
C34 O5 C57 118.8(10) . . ?
C51 O6 C30 115.3(8) . . ?
C44 O7 C41 111.6(8) . . ?
C3 O8 C35 118.5(8) . . ?
C49 O9 C60 113.4(9) . . ?
C48 O10 C59 112.1(11) . . ?
O8 C3 C7 116.1(8) . . ?
O8 C3 C16 124.7(8) . . ?
C7 C3 C16 119.2(8) . . ?
C7 C5 C11 120.2(8) . . ?
C7 C5 O1 115.1(8) . . ?
C11 C5 O1 124.7(8) . . ?
C3 C7 C5 120.9(8) . . ?
C3 C7 H7 119.6 . . ?
C5 C7 H7 119.6 . . ?
C20 C11 C5 119.2(9) . . ?
C20 C11 H11 120.4 . . ?
C5 C11 H11 120.4 . . ?
C3 C16 C20 118.6(9) . . ?
C3 C16 H16 120.7 . . ?
C20 C16 H16 120.7 . . ?
C11 C20 C16 121.8(9) . . ?
C11 C20 C49 122.7(9) . . ?
C16 C20 C49 115.3(9) . . ?
O6 C30 C57 106.9(8) . . ?
O6 C30 H30A 110.3 . . ?
C57 C30 H30A 110.3 . . ?
O6 C30 H30B 110.3 . . ?
C57 C30 H30B 110.3 . . ?
H30A C30 H30B 108.6 . . ?
C34 C32 C43 118.5(13) . . ?
C34 C32 H32 120.7 . . ?
C43 C32 H32 120.7 . . ?
C34 C33 C37 115.3(12) . . ?
C34 C33 H33 122.3 . . ?
C37 C33 H33 122.3 . . ?
C32 C34 O5 116.3(12) . . ?
C32 C34 C33 122.8(11) . . ?
O5 C34 C33 120.8(12) . . ?
O8 C35 C41 109.2(9) . . ?
O8 C35 H35A 109.8 . . ?
C41 C35 H35A 109.8 . . ?
O8 C35 H35B 109.8 . . ?
C41 C35 H35B 109.8 . . ?
H35A C35 H35B 108.3 . . ?
C43 C36 C37 118.7(13) . . ?
C43 C36 H36 120.6 . . ?
C37 C36 H36 120.6 . . ?
C36 C37 C33 122.4(13) . . ?
C36 C37 O4 124.7(11) . . ?
C33 C37 O4 112.8(13) . . ?
O7 C41 C35 108.1(8) . . ?
O7 C41 H41A 110.1 . . ?
C35 C41 H41A 110.1 . . ?
O7 C41 H41B 110.1 . . ?
C35 C41 H41B 110.1 . . ?
H41A C41 H41B 108.4 . . ?
O1 C42 C45 110.0(8) . . ?
O1 C42 H42A 109.7 . . ?
C45 C42 H42A 109.7 . . ?
O1 C42 H42B 109.7 . . ?
C45 C42 H42B 109.7 . . ?
H42A C42 H42B 108.2 . . ?
C36 C43 C32 122.1(14) . . ?
C36 C43 C48 118.9(14) . . ?
C32 C43 C48 118.9(14) . . ?
O7 C44 C51 111.7(9) . . ?
O7 C44 H44A 109.3 . . ?
C51 C44 H44A 109.3 . . ?
O7 C44 H44B 109.3 . . ?
C51 C44 H44B 109.3 . . ?
H44A C44 H44B 107.9 . . ?
O2 C45 C42 110.2(9) . . ?
O2 C45 H45A 109.6 . . ?
C42 C45 H45A 109.6 . . ?
O2 C45 H45B 109.6 . . ?
C42 C45 H45B 109.6 . . ?
H45A C45 H45B 108.1 . . ?
C53 C47 C62 177.3(16) . . ?
O10 C48 C43 106.2(10) . . ?
O10 C48 H48A 110.5 . . ?
C43 C48 H48A 110.5 . . ?
O10 C48 H48B 110.5 . . ?
C43 C48 H48B 110.5 . . ?
H48A C48 H48B 108.7 . . ?
O9 C49 C20 114.9(10) . . ?
O9 C49 H49A 108.6 . . ?
C20 C49 H49A 108.6 . . ?
O9 C49 H49B 108.6 . . ?
C20 C49 H49B 108.6 . . ?
H49A C49 H49B 107.5 . . ?
O4 C50 C54 111.4(10) . . ?
O4 C50 H50A 109.4 . . ?
C54 C50 H50A 109.4 . . ?
O4 C50 H50B 109.4 . . ?
C54 C50 H50B 109.4 . . ?
H50A C50 H50B 108.0 . . ?
O6 C51 C44 109.7(9) . . ?
O6 C51 H51A 109.7 . . ?
C44 C51 H51A 109.7 . . ?
O6 C51 H51B 109.7 . . ?
C44 C51 H51B 109.7 . . ?
H51A C51 H51B 108.2 . . ?
O2 C52 C56 114.6(11) . . ?
O2 C52 H52A 108.6 . . ?
C56 C52 H52A 108.6 . . ?
O2 C52 H52B 108.6 . . ?
C56 C52 H52B 108.6 . . ?
H52A C52 H52B 107.6 . . ?
C47 C53 C60 178.8(15) . . ?
O3 C54 C50 114.2(12) . . ?
O3 C54 H54A 108.7 . . ?
C50 C54 H54A 108.7 . . ?
O3 C54 H54B 108.7 . . ?
C50 C54 H54B 108.7 . . ?
H54A C54 H54B 107.6 . . ?
O3 C56 C52 132.7(14) . . ?
O3 C56 H56A 104.0 . . ?
C52 C56 H56A 104.0 . . ?
O3 C56 H56B 104.0 . . ?
C52 C56 H56B 104.0 . . ?
H56A C56 H56B 105.5 . . ?
O5 C57 C30 108.2(10) . . ?
O5 C57 H57A 110.1 . . ?
C30 C57 H57A 110.1 . . ?
O5 C57 H57B 110.1 . . ?
C30 C57 H57B 110.1 . . ?
H57A C57 H57B 108.4 . . ?
C62 C58 C59 177.0(17) . . ?
O10 C59 C58 105.3(11) . . ?
O10 C59 H59A 110.7 . . ?
C58 C59 H59A 110.7 . . ?
O10 C59 H59B 110.7 . . ?
C58 C59 H59B 110.7 . . ?
H59A C59 H59B 108.8 . . ?
O9 C60 C53 111.6(10) . . ?
O9 C60 H60A 109.3 . . ?
C53 C60 H60A 109.3 . . ?
O9 C60 H60B 109.3 . . ?
C53 C60 H60B 109.3 . . ?
H60A C60 H60B 108.0 . . ?
C58 C62 C47 174.1(14) . . ?
F1 P1 F6 91.2(5) . . ?
F1 P1 F2 90.0(6) . . ?
F6 P1 F2 91.8(5) . . ?
F1 P1 F4 176.1(5) . . ?
F6 P1 F4 91.9(5) . . ?
F2 P1 F4 92.3(5) . . ?
F1 P1 F3 89.9(5) . . ?
F6 P1 F3 92.1(4) . . ?
F2 P1 F3 176.1(4) . . ?
F4 P1 F3 87.7(4) . . ?
F1 P1 F5 88.1(5) . . ?
F6 P1 F5 178.6(4) . . ?
F2 P1 F5 89.5(4) . . ?
F4 P1 F5 88.7(4) . . ?
F3 P1 F5 86.6(3) . . ?
F10 P2 F8 81.1(10) . . ?
F10 P2 F12 94.9(7) . . ?
F8 P2 F12 89.2(9) . . ?
F10 P2 F9 87.9(7) . . ?
F8 P2 F9 89.2(8) . . ?
F12 P2 F9 176.5(9) . . ?
F10 P2 F11 104.4(10) . . ?
F8 P2 F11 170.1(10) . . ?
F12 P2 F11 98.4(10) . . ?
F9 P2 F11 82.9(8) . . ?
F10 P2 F7 172.4(10) . . ?
F8 P2 F7 91.3(9) . . ?
F12 P2 F7 85.9(8) . . ?
F9 P2 F7 91.1(8) . . ?
F11 P2 F7 82.9(7) . . ?

loop_
_geom_bond_atom_site_label_1
_geom_bond_atom_site_label_2
_geom_bond_distance
_geom_bond_site_symmetry_2
_geom_bond_publ_flag
N1 C31 1.332(10) . ?
N1 C9 1.338(10) . ?
N1 C38 1.464(10) . ?
N2 C6 1.299(10) . ?
N2 C13 1.391(10) . ?
N2 C27 1.485(10) . ?
C1 C10 1.375(11) . ?
C1 C8 1.375(10) . ?
C1 C2 1.486(11) . ?
C2 C26 1.367(11) . ?
C2 C14 1.378(11) . ?
C4 C24 1.369(11) . ?
C4 C15 1.377(12) . ?
C4 C27 1.499(11) . ?
C6 C8 1.369(11) . ?
C6 H6 0.9300 . ?
C8 H8 0.9300 . ?
C9 C14 1.360(12) . ?
C9 H9 0.9300 . ?
C10 C13 1.336(11) . ?
C10 H10 0.9300 . ?
C12 C28 1.383(12) . ?
C12 C22 1.385(12) . ?
C12 C38 1.469(12) . ?
C13 H13 0.9300 . ?
C14 H14 0.9300 . ?
C15 C40 1.390(14) . ?
C15 H15 0.9300 . ?
C17 C19 1.395(13) . ?
C17 C40 1.399(14) . ?
C17 H17 0.9300 . ?
C18 C28 1.373(13) . ?
C18 C23 1.387(12) . ?
C18 C39 1.493(13) . ?
C19 C24 1.382(12) . ?
C19 C25 1.542(13) . ?
C21 C23 1.372(12) . ?
C21 C22 1.389(12) . ?
C21 C29 1.515(13) . ?
C22 H22 0.9300 . ?
C23 H23 0.9300 . ?
C24 H24 0.9300 . ?
C25 C66' 1.42(3) . ?
C25 C64 1.448(19) . ?
C25 C67 1.511(17) . ?
C25 C66 1.56(3) . ?
C26 C31 1.346(12) . ?
C26 H26 0.9300 . ?
C27 H27A 0.9700 . ?
C27 H27B 0.9700 . ?
C28 H28 0.9300 . ?
C29 C65' 1.50(5) . ?
C29 C72 1.506(18) . ?
C29 C46 1.510(15) . ?
C29 C65 1.57(4) . ?
C31 H31 0.9300 . ?
C38 H38A 0.9700 . ?
C38 H38B 0.9700 . ?
C39 C69 1.39(2) . ?
C39 C61' 1.45(2) . ?
C39 C61 1.53(2) . ?
C39 C69' 1.56(2) . ?
C39 C71' 1.581(17) . ?
C39 C71 1.611(18) . ?
C40 C55 1.516(15) . ?
C46 H46A 0.9600 . ?
C46 H46B 0.9600 . ?
C46 H46C 0.9600 . ?
C55 C63 1.52(2) . ?
C55 C70 1.56(2) . ?
C55 C68 1.620(19) . ?
C61 H61A 0.9600 . ?
C61 H61B 0.9600 . ?
C61 H61C 0.9600 . ?
C61' H61D 0.9600 . ?
C61' H61E 0.9600 . ?
C61' H61F 0.9600 . ?
C63 H63A 0.9600 . ?
C63 H63B 0.9600 . ?
C63 H63C 0.9600 . ?
C64 H64A 0.9600 . ?
C64 H64B 0.9600 . ?
C64 H64C 0.9600 . ?
C65 H65A 0.9600 . ?
C65 H65B 0.9600 . ?
C65 H65C 0.9600 . ?
C65' H65D 0.9600 . ?
C65' H65E 0.9600 . ?
C65' H65F 0.9600 . ?
C66 H66A 0.9600 . ?
C66 H66B 0.9600 . ?
C66 H66C 0.9600 . ?
C66' H66D 0.9600 . ?
C66' H66E 0.9600 . ?
C66' H66F 0.9600 . ?
C67 H67A 0.9600 . ?
C67 H67B 0.9600 . ?
C67 H67C 0.9600 . ?
C68 H68A 0.9600 . ?
C68 H68B 0.9600 . ?
C68 H68C 0.9600 . ?
C69 H69A 0.9600 . ?
C69 H69B 0.9600 . ?
C69 H69C 0.9600 . ?
C69' H69D 0.9600 . ?
C69' H69E 0.9600 . ?
C69' H69F 0.9600 . ?
C70 H70A 0.9600 . ?
C70 H70B 0.9600 . ?
C70 H70C 0.9600 . ?
C71 H71A 0.9600 . ?
C71 H71B 0.9600 . ?
C71 H71C 0.9600 . ?
C71' H71D 0.9600 . ?
C71' H71E 0.9600 . ?
C71' H71F 0.9600 . ?
C72 H72A 0.9600 . ?
C72 H72B 0.9600 . ?
C72 H72C 0.9600 . ?
O1 C5 1.376(10) . ?
O1 C42 1.426(11) . ?
O2 C52 1.391(13) . ?
O2 C45 1.407(12) . ?
O3 C56 1.211(19) . ?
O3 C54 1.373(14) . ?
O4 C50 1.366(13) . ?
O4 C37 1.433(15) . ?
O5 C34 1.387(12) . ?
O5 C57 1.406(14) . ?
O6 C51 1.361(11) . ?
O6 C30 1.420(13) . ?
O7 C44 1.412(12) . ?
O7 C41 1.438(11) . ?
O8 C3 1.357(10) . ?
O8 C35 1.428(11) . ?
O9 C49 1.369(13) . ?
O9 C60 1.404(14) . ?
O10 C48 1.377(14) . ?
O10 C59 1.422(16) . ?
C3 C7 1.368(12) . ?
C3 C16 1.388(12) . ?
C5 C7 1.376(11) . ?
C5 C11 1.376(12) . ?
C7 H7 0.9300 . ?
C11 C20 1.345(12) . ?
C11 H11 0.9300 . ?
C16 C20 1.395(12) . ?
C16 H16 0.9300 . ?
C20 C49 1.530(14) . ?
C30 C57 1.506(15) . ?
C30 H30A 0.9700 . ?
C30 H30B 0.9700 . ?
C32 C34 1.344(15) . ?
C32 C43 1.365(17) . ?
C32 H32 0.9300 . ?
C33 C34 1.388(15) . ?
C33 C37 1.394(14) . ?
C33 H33 0.9300 . ?
C35 C41 1.457(14) . ?
C35 H35A 0.9700 . ?
C35 H35B 0.9700 . ?
C36 C43 1.336(16) . ?
C36 C37 1.359(17) . ?
C36 H36 0.9300 . ?
C41 H41A 0.9700 . ?
C41 H41B 0.9700 . ?
C42 C45 1.449(14) . ?
C42 H42A 0.9700 . ?
C42 H42B 0.9700 . ?
C43 C48 1.526(18) . ?
C44 C51 1.451(15) . ?
C44 H44A 0.9700 . ?
C44 H44B 0.9700 . ?
C45 H45A 0.9700 . ?
C45 H45B 0.9700 . ?
C47 C53 1.150(19) . ?
C47 C62 1.34(2) . ?
C48 H48A 0.9700 . ?
C48 H48B 0.9700 . ?
C49 H49A 0.9700 . ?
C49 H49B 0.9700 . ?
C50 C54 1.468(17) . ?
C50 H50A 0.9700 . ?
C50 H50B 0.9700 . ?
C51 H51A 0.9700 . ?
C51 H51B 0.9700 . ?
C52 C56 1.39(2) . ?
C52 H52A 0.9700 . ?
C52 H52B 0.9700 . ?
C53 C60 1.47(2) . ?
C54 H54A 0.9700 . ?
C54 H54B 0.9700 . ?
C56 H56A 0.9700 . ?
C56 H56B 0.9700 . ?
C57 H57A 0.9700 . ?
C57 H57B 0.9700 . ?
C58 C62 1.25(2) . ?
C58 C59 1.45(2) . ?
C59 H59A 0.9700 . ?
C59 H59B 0.9700 . ?
C60 H60A 0.9700 . ?
C60 H60B 0.9700 . ?
P1 F1 1.541(8) . ?
P1 F6 1.545(7) . ?
P1 F2 1.546(7) . ?
P1 F4 1.554(7) . ?
P1 F3 1.596(6) . ?
P1 F5 1.598(7) . ?
P2 F10 1.469(10) . ?
P2 F8 1.490(11) . ?
P2 F12 1.521(10) . ?
P2 F9 1.527(10) . ?
P2 F11 1.529(11) . ?
P2 F7 1.590(11) . ?

loop_
_geom_torsion_atom_site_label_1
_geom_torsion_atom_site_label_2
_geom_torsion_atom_site_label_3
_geom_torsion_atom_site_label_4
_geom_torsion
_geom_torsion_site_symmetry_1
_geom_torsion_site_symmetry_2
_geom_torsion_site_symmetry_3
_geom_torsion_site_symmetry_4
_geom_torsion_publ_flag
C10 C1 C2 C26 142.3(8) . . . . ?
C8 C1 C2 C26 -38.9(10) . . . . ?
C10 C1 C2 C14 -38.5(10) . . . . ?
C8 C1 C2 C14 140.3(8) . . . . ?
C13 N2 C6 C8 -1.1(11) . . . . ?
C27 N2 C6 C8 -176.2(7) . . . . ?
N2 C6 C8 C1 1.7(11) . . . . ?
C10 C1 C8 C6 -1.4(10) . . . . ?
C2 C1 C8 C6 179.8(7) . . . . ?
C31 N1 C9 C14 -1.6(12) . . . . ?
C38 N1 C9 C14 175.5(8) . . . . ?
C8 C1 C10 C13 0.6(11) . . . . ?
C2 C1 C10 C13 179.4(7) . . . . ?
C1 C10 C13 N2 -0.1(11) . . . . ?
C6 N2 C13 C10 0.3(11) . . . . ?
C27 N2 C13 C10 175.6(7) . . . . ?
N1 C9 C14 C2 -2.1(13) . . . . ?
C26 C2 C14 C9 4.1(12) . . . . ?
C1 C2 C14 C9 -175.1(7) . . . . ?
C24 C4 C15 C40 4.0(13) . . . . ?
C27 C4 C15 C40 -176.0(8) . . . . ?
C40 C17 C19 C24 2.7(14) . . . . ?
C40 C17 C19 C25 -176.4(9) . . . . ?
C28 C12 C22 C21 -1.4(12) . . . . ?
C38 C12 C22 C21 177.2(8) . . . . ?
C23 C21 C22 C12 0.7(13) . . . . ?
C29 C21 C22 C12 178.0(9) . . . . ?
C22 C21 C23 C18 -0.6(14) . . . . ?
C29 C21 C23 C18 -177.9(9) . . . . ?
C28 C18 C23 C21 1.3(14) . . . . ?
C39 C18 C23 C21 179.8(10) . . . . ?
C15 C4 C24 C19 0.5(13) . . . . ?
C27 C4 C24 C19 -179.5(8) . . . . ?
C17 C19 C24 C4 -3.8(13) . . . . ?
C25 C19 C24 C4 175.3(8) . . . . ?
C24 C19 C25 C66' -160.0(13) . . . . ?
C17 C19 C25 C66' 19.0(16) . . . . ?
C24 C19 C25 C64 -24.5(16) . . . . ?
C17 C19 C25 C64 154.6(13) . . . . ?
C24 C19 C25 C67 95.8(13) . . . . ?
C17 C19 C25 C67 -85.2(13) . . . . ?
C24 C19 C25 C66 -135.0(13) . . . . ?
C17 C19 C25 C66 44.1(16) . . . . ?
C14 C2 C26 C31 -2.5(12) . . . . ?
C1 C2 C26 C31 176.6(7) . . . . ?
C6 N2 C27 C4 97.4(8) . . . . ?
C13 N2 C27 C4 -77.8(8) . . . . ?
C24 C4 C27 N2 -94.2(9) . . . . ?
C15 C4 C27 N2 85.8(9) . . . . ?
C23 C18 C28 C12 -2.0(13) . . . . ?
C39 C18 C28 C12 179.5(9) . . . . ?
C22 C12 C28 C18 2.1(13) . . . . ?
C38 C12 C28 C18 -176.4(8) . . . . ?
C23 C21 C29 C65' -14.4(17) . . . . ?
C22 C21 C29 C65' 168.5(13) . . . . ?
C23 C21 C29 C72 92.1(12) . . . . ?
C22 C21 C29 C72 -85.0(12) . . . . ?
C23 C21 C29 C46 -147.7(11) . . . . ?
C22 C21 C29 C46 35.2(14) . . . . ?
C23 C21 C29 C65 -36.3(17) . . . . ?
C22 C21 C29 C65 146.6(13) . . . . ?
C9 N1 C31 C26 3.2(12) . . . . ?
C38 N1 C31 C26 -173.9(8) . . . . ?
C2 C26 C31 N1 -1.1(13) . . . . ?
C31 N1 C38 C12 70.9(10) . . . . ?
C9 N1 C38 C12 -106.2(9) . . . . ?
C28 C12 C38 N1 74.3(10) . . . . ?
C22 C12 C38 N1 -104.2(9) . . . . ?
C28 C18 C39 C69 -56.2(16) . . . . ?
C23 C18 C39 C69 125.4(13) . . . . ?
C28 C18 C39 C61' 66.1(15) . . . . ?
C23 C18 C39 C61' -112.3(13) . . . . ?
C28 C18 C39 C61 98.4(13) . . . . ?
C23 C18 C39 C61 -80.1(15) . . . . ?
C28 C18 C39 C69' -24.5(16) . . . . ?
C23 C18 C39 C69' 157.1(12) . . . . ?
C28 C18 C39 C71' 161.7(10) . . . . ?
C23 C18 C39 C71' -16.8(16) . . . . ?
C28 C18 C39 C71 -149.9(10) . . . . ?
C23 C18 C39 C71 31.6(14) . . . . ?
C4 C15 C40 C17 -5.0(13) . . . . ?
C4 C15 C40 C55 177.1(9) . . . . ?
C19 C17 C40 C15 1.6(14) . . . . ?
C19 C17 C40 C55 179.6(10) . . . . ?
C15 C40 C55 C63 -177.7(13) . . . . ?
C17 C40 C55 C63 4.5(17) . . . . ?
C15 C40 C55 C70 58.8(15) . . . . ?
C17 C40 C55 C70 -119.1(14) . . . . ?
C15 C40 C55 C68 -56.5(15) . . . . ?
C17 C40 C55 C68 125.6(12) . . . . ?
C35 O8 C3 C7 -174.3(7) . . . . ?
C35 O8 C3 C16 4.1(11) . . . . ?
C42 O1 C5 C7 165.4(7) . . . . ?
C42 O1 C5 C11 -14.6(12) . . . . ?
O8 C3 C7 C5 175.1(7) . . . . ?
C16 C3 C7 C5 -3.3(11) . . . . ?
C11 C5 C7 C3 3.7(12) . . . . ?
O1 C5 C7 C3 -176.4(7) . . . . ?
C7 C5 C11 C20 -1.1(12) . . . . ?
O1 C5 C11 C20 178.9(8) . . . . ?
O8 C3 C16 C20 -177.8(7) . . . . ?
C7 C3 C16 C20 0.5(12) . . . . ?
C5 C11 C20 C16 -1.7(13) . . . . ?
C5 C11 C20 C49 174.3(10) . . . . ?
C3 C16 C20 C11 2.0(13) . . . . ?
C3 C16 C20 C49 -174.3(9) . . . . ?
C51 O6 C30 C57 179.1(10) . . . . ?
C43 C32 C34 O5 174.6(8) . . . . ?
C43 C32 C34 C33 -0.8(14) . . . . ?
C57 O5 C34 C32 177.5(9) . . . . ?
C57 O5 C34 C33 -7.0(13) . . . . ?
C37 C33 C34 C32 0.7(13) . . . . ?
C37 C33 C34 O5 -174.5(8) . . . . ?
C3 O8 C35 C41 172.5(8) . . . . ?
C43 C36 C37 C33 0.8(15) . . . . ?
C43 C36 C37 O4 -175.2(9) . . . . ?
C34 C33 C37 C36 -0.7(13) . . . . ?
C34 C33 C37 O4 175.8(8) . . . . ?
C50 O4 C37 C36 -23.5(15) . . . . ?
C50 O4 C37 C33 160.1(10) . . . . ?
C44 O7 C41 C35 176.5(9) . . . . ?
O8 C35 C41 O7 -75.7(11) . . . . ?
C5 O1 C42 C45 -178.9(8) . . . . ?
C37 C36 C43 C32 -1.0(15) . . . . ?
C37 C36 C43 C48 176.8(9) . . . . ?
C34 C32 C43 C36 0.9(15) . . . . ?
C34 C32 C43 C48 -176.8(9) . . . . ?
C41 O7 C44 C51 173.7(9) . . . . ?
C52 O2 C45 C42 171.3(11) . . . . ?
O1 C42 C45 O2 62.6(12) . . . . ?
C59 O10 C48 C43 -177.8(13) . . . . ?
C36 C43 C48 O10 -93.2(13) . . . . ?
C32 C43 C48 O10 84.6(14) . . . . ?
C60 O9 C49 C20 105.3(13) . . . . ?
C11 C20 C49 O9 13.8(17) . . . . ?
C16 C20 C49 O9 -170.0(10) . . . . ?
C37 O4 C50 C54 127.9(13) . . . . ?
C30 O6 C51 C44 160.5(10) . . . . ?
O7 C44 C51 O6 63.8(13) . . . . ?
C45 O2 C52 C56 170.9(14) . . . . ?
C62 C47 C53 C60 137(58) . . . . ?
C56 O3 C54 C50 -106(2) . . . . ?
O4 C50 C54 O3 -61.1(17) . . . . ?
C54 O3 C56 C52 -165.2(19) . . . . ?
O2 C52 C56 O3 -41(3) . . . . ?
C34 O5 C57 C30 166.7(8) . . . . ?
O6 C30 C57 O5 -77.7(12) . . . . ?
C48 O10 C59 C58 175.8(13) . . . . ?
C62 C58 C59 O10 -76(31) . . . . ?
C49 O9 C60 C53 -84.9(12) . . . . ?
C47 C53 C60 O9 -13(72) . . . . ?
C59 C58 C62 C47 22(43) . . . . ?
C53 C47 C62 C58 -38(42) . . . . ?
